data_2224446
loop_
_publ_author_name
'Jabli, Hind'
'Ouazzani Chahdi, F.'
'Garrigues, Bernard'
'Essassi, El Mokhtar'
'Ng, Seik Weng'

_publ_section_title
;
 1,5-Dibenzyl-3-propargyl-1,5-benzodiazepine-2,4-dione
;
_journal_coeditor_code SJ2679
_journal_issue 12
_journal_name_full 'Acta Crystallographica Section E'
_journal_page_first o3149
_journal_paper_doi 10.1107/S1600536809048508
_journal_volume 65
_journal_year 2009
_chemical_formula_iupac 'C26 H22 N2 O2'
_chemical_formula_moiety 'C26 H22 N2 O2'
_chemical_formula_sum 'C26 H22 N2 O2'
_chemical_formula_weight 394.46
_chemical_name_systematic
;
1,5-Dibenzyl-3-propargyl-1,5-benzodiazepine-2,4-dione
;
_space_group_IT_number 14
_symmetry_cell_setting monoclinic
_symmetry_space_group_name_Hall '-P 2ybc'
_symmetry_space_group_name_H-M 'P 1 21/c 1'
_atom_sites_solution_hydrogens geom
_atom_sites_solution_primary direct
_atom_sites_solution_secondary difmap
_audit_creation_method SHELXL-97
_cell_angle_alpha 90.00
_cell_angle_beta 91.1540(10)
_cell_angle_gamma 90.00
_cell_formula_units_Z 4
_cell_length_a 8.8663(2)
_cell_length_b 18.6771(4)
_cell_length_c 12.4665(3)
_cell_measurement_reflns_used 9973
_cell_measurement_temperature 193(2)
_cell_measurement_theta_max 32.9
_cell_measurement_theta_min 2.5
_cell_volume 2063.99(8)
_computing_cell_refinement 'SAINT (Bruker, 2005)'
_computing_data_collection 'APEX2 (Bruker, 2005)'
_computing_data_reduction 'SAINT (Bruker, 2005)'
_computing_molecular_graphics 'X-SEED (Barbour, 2001)'
_computing_publication_material 'publCIF (Westrip, 2009)'
_computing_structure_refinement 'SHELXL97 (Sheldrick, 2008)'
_computing_structure_solution 'SHELXS97 (Sheldrick, 2008)'
_diffrn_ambient_temperature 193(2)
_diffrn_measured_fraction_theta_full 1.000
_diffrn_measured_fraction_theta_max 1.000
_diffrn_measurement_device_type 'Bruker APEXII diffractometer'
_diffrn_measurement_method '\f and \w scans'
_diffrn_radiation_monochromator graphite
_diffrn_radiation_source 'fine-focus sealed tube'
_diffrn_radiation_type MoK\a
_diffrn_radiation_wavelength 0.71073
_diffrn_reflns_av_R_equivalents 0.0274
_diffrn_reflns_av_sigmaI/netI 0.0177
_diffrn_reflns_limit_h_max 11
_diffrn_reflns_limit_h_min -11
_diffrn_reflns_limit_k_max 18
_diffrn_reflns_limit_k_min -24
_diffrn_reflns_limit_l_max 15
_diffrn_reflns_limit_l_min -16
_diffrn_reflns_number 29296
_diffrn_reflns_theta_full 27.50
_diffrn_reflns_theta_max 27.50
_diffrn_reflns_theta_min 1.96
_diffrn_standards_decay_% 0
_diffrn_standards_interval_count 0
_diffrn_standards_interval_time 0
_diffrn_standards_number 0
_exptl_absorpt_coefficient_mu 0.081
_exptl_absorpt_correction_type none
_exptl_crystal_colour Colorless
_exptl_crystal_density_diffrn 1.269
_exptl_crystal_density_method 'not measured'
_exptl_crystal_description 'Irregular block'
_exptl_crystal_F_000 832
_exptl_crystal_size_max 0.70
_exptl_crystal_size_mid 0.50
_exptl_crystal_size_min 0.30
_refine_diff_density_max 0.260
_refine_diff_density_min -0.268
_refine_ls_extinction_method none
_refine_ls_goodness_of_fit_ref 1.018
_refine_ls_hydrogen_treatment constr
_refine_ls_matrix_type full
_refine_ls_number_parameters 278
_refine_ls_number_reflns 4750
_refine_ls_number_restraints 0
_refine_ls_restrained_S_all 1.018
_refine_ls_R_factor_all 0.0498
_refine_ls_R_factor_gt 0.0403
_refine_ls_shift/su_max 0.001
_refine_ls_shift/su_mean 0.001
_refine_ls_structure_factor_coef Fsqd
_refine_ls_weighting_details 'calc w=1/[\s^2^(Fo^2^)+(0.0579P)^2^+0.5557P] where P=(Fo^2^+2Fc^2^)/3'
_refine_ls_weighting_scheme calc
_refine_ls_wR_factor_gt 0.1033
_refine_ls_wR_factor_ref 0.1123
_reflns_number_gt 3931
_reflns_number_total 4750
_reflns_threshold_expression I>2\s(I)
_cod_data_source_file sj2679.cif
_cod_data_source_block I
_cod_depositor_comments
;
The following automatic conversions were performed:
'_symmetry_cell_setting' value 'Monoclinic' changed to 'monoclinic'
according to '/home/saulius/struct/CIF-dictionaries/cif_core.dic'
dictionary named 'cif_core.dic' version 2.4.1 from
2010-06-29.

'_exptl_absorpt_correction_type' value 'None' changed to
'none' according to '/home/saulius/struct/CIF-dictionaries/cif_core.dic'
dictionary named 'cif_core.dic' version 2.4.1 from 2010-06-29.

Automatic conversion script
Id: cif_fix_enum 1527 2010-12-29 10:47:43Z saulius 

The following automatic conversions were performed:

'_symmetry_cell_setting' value 'Monoclinic' changed to 'monoclinic'
according to /home/saulius/struct/CIF-dictionaries/cif_core.dic
dictionary named 'cif_core.dic' version 2.4.1 from
2010-06-29.

'_exptl_absorpt_correction_type' value 'None' changed to
'none' according to
/home/saulius/struct/CIF-dictionaries/cif_core.dic dictionary named
'cif_core.dic' version 2.4.1 from 2010-06-29.

Automatic conversion script
Id: cif_fix_values 1715 2011-07-08 13:25:40Z adriana 
;
_cod_original_sg_symbol_H-M 'P 21/c'
_cod_database_code 2224446
_cod_database_fobs_code 2224446

loop_
_symmetry_equiv_pos_as_xyz
'x, y, z'
'-x, y+1/2, -z+1/2'
'-x, -y, -z'
'x, -y-1/2, z-1/2'

loop_
_atom_site_type_symbol
_atom_site_label
_atom_site_fract_x
_atom_site_fract_y
_atom_site_fract_z
_atom_site_U_iso_or_equiv
_atom_site_adp_type
_atom_site_calc_flag
_atom_site_refinement_flags
_atom_site_occupancy
_atom_site_disorder_assembly
_atom_site_disorder_group
O O1 0.17022(9) 0.29934(4) 0.63891(7) 0.0310(2) Uani d . 1 . .
O O2 -0.09780(10) 0.44893(5) 0.68067(8) 0.0408(2) Uani d . 1 . .
N N1 0.34007(10) 0.38740(5) 0.67524(7) 0.0250(2) Uani d . 1 A .
N N2 0.12855(11) 0.50134(5) 0.71936(7) 0.0264(2) Uani d . 1 . .
C C1 0.20965(12) 0.36186(6) 0.62971(8) 0.0238(2) Uani d . 1 . .
C C2 0.03474(13) 0.45816(6) 0.66023(9) 0.0268(2) Uani d . 1 . .
C C3 0.11097(12) 0.41712(6) 0.57026(8) 0.0238(2) Uani d . 1 . .
H H3 0.1753 0.4501 0.5277 0.029 Uiso calc R 1 . .
C C4 -0.00697(13) 0.38106(6) 0.49721(9) 0.0285(2) Uani d . 1 . .
H H4A -0.0646 0.3461 0.5398 0.034 Uiso calc R 1 . .
H H4B -0.0787 0.4178 0.4701 0.034 Uiso calc R 1 . .
C C5 0.05908(14) 0.34408(7) 0.40583(10) 0.0334(3) Uani d . 1 . .
C C6 0.11070(17) 0.31415(8) 0.33138(12) 0.0461(3) Uani d . 1 . .
H H6 0.1521 0.2901 0.2716 0.055 Uiso calc R 1 . .
C C7 0.38435(13) 0.46069(6) 0.67074(8) 0.0249(2) Uani d . 1 . .
C C8 0.28132(13) 0.51554(6) 0.69185(8) 0.0255(2) Uani d . 1 . .
C C9 0.33036(15) 0.58677(7) 0.68953(10) 0.0332(3) Uani d . 1 . .
H H9 0.2605 0.6244 0.7011 0.040 Uiso calc R 1 . .
C C10 0.47975(16) 0.60272(7) 0.67056(10) 0.0384(3) Uani d . 1 . .
H H10 0.5122 0.6512 0.6700 0.046 Uiso calc R 1 . .
C C11 0.58233(15) 0.54818(7) 0.65236(10) 0.0369(3) Uani d . 1 . .
H H11 0.6853 0.5593 0.6410 0.044 Uiso calc R 1 . .
C C12 0.53473(14) 0.47752(7) 0.65072(9) 0.0314(3) Uani d . 1 . .
H H12 0.6046 0.4404 0.6359 0.038 Uiso calc R 1 . .
C C13 0.43658(14) 0.33760(7) 0.73776(10) 0.0320(3) Uani d . 1 . .
H H13A 0.4796 0.3649 0.7991 0.038 Uiso calc PR 0.188(11) A 1
H H13B 0.3695 0.3008 0.7681 0.038 Uiso calc PR 0.188(11) A 1
H H13C 0.3715 0.3028 0.7748 0.038 Uiso calc PR 0.812(11) A 2
H H13D 0.4930 0.3650 0.7934 0.038 Uiso calc PR 0.812(11) A 2
C C14' 0.5525(9) 0.3026(8) 0.6915(10) 0.0290(5) Uani d PG 0.188(11) A 1
C C15' 0.6972(11) 0.3031(7) 0.7365(9) 0.0426(6) Uani d PG 0.188(11) A 1
H H15' 0.7173 0.3290 0.8008 0.051 Uiso calc PR 0.188(11) A 1
C C16' 0.8126(8) 0.2659(7) 0.6873(11) 0.0480(10) Uani d PG 0.188(11) A 1
H H16' 0.9115 0.2663 0.7180 0.058 Uiso calc PR 0.188(11) A 1
C C17' 0.7832(12) 0.2281(6) 0.5931(12) 0.0511(8) Uani d PG 0.188(11) A 1
H H17' 0.8621 0.2026 0.5595 0.061 Uiso calc PR 0.188(11) A 1
C C18' 0.6385(14) 0.2275(8) 0.5482(12) 0.0728(9) Uani d PG 0.188(11) A 1
H H18' 0.6184 0.2017 0.4838 0.087 Uiso calc PR 0.188(11) A 1
C C19' 0.5231(10) 0.2648(9) 0.5974(11) 0.0567(7) Uani d PG 0.188(11) A 1
H H19' 0.4242 0.2644 0.5667 0.068 Uiso calc PR 0.188(11) A 1
C C14 0.5505(2) 0.29604(17) 0.6685(3) 0.0290(5) Uani d P 0.812(11) A 2
C C15 0.6962(2) 0.28451(19) 0.7075(3) 0.0426(6) Uani d P 0.812(11) A 2
H H15 0.7261 0.3039 0.7751 0.051 Uiso calc PR 0.812(11) A 2
C C16 0.7990(2) 0.2450(2) 0.6492(4) 0.0480(10) Uani d P 0.812(11) A 2
H H16 0.8979 0.2373 0.6775 0.058 Uiso calc PR 0.812(11) A 2
C C17 0.7587(3) 0.21739(14) 0.5519(4) 0.0511(8) Uani d P 0.812(11) A 2
H H17 0.8288 0.1903 0.5121 0.061 Uiso calc PR 0.812(11) A 2
C C18 0.6154(3) 0.22919(19) 0.5119(4) 0.0728(9) Uani d P 0.812(11) A 2
H H18 0.5870 0.2105 0.4436 0.087 Uiso calc PR 0.812(11) A 2
C C19 0.5119(3) 0.2679(2) 0.5699(3) 0.0567(7) Uani d P 0.812(11) A 2
H H19 0.4131 0.2752 0.5412 0.068 Uiso calc PR 0.812(11) A 2
C C20 0.07850(14) 0.52656(7) 0.82584(9) 0.0313(3) Uani d . 1 . .
H H20A -0.0327 0.5235 0.8295 0.038 Uiso calc R 1 . .
H H20B 0.1083 0.5772 0.8365 0.038 Uiso calc R 1 . .
C C21 0.15023(14) 0.48060(7) 0.91273(9) 0.0305(3) Uani d . 1 . .
C C22 0.11027(17) 0.40885(7) 0.92212(10) 0.0396(3) Uani d . 1 . .
H H22 0.0354 0.3893 0.8751 0.047 Uiso calc R 1 . .
C C23 0.17857(19) 0.36561(8) 0.99950(12) 0.0482(4) Uani d . 1 . .
H H23 0.1511 0.3166 1.0048 0.058 Uiso calc R 1 . .
C C24 0.28666(18) 0.39393(9) 1.06888(11) 0.0505(4) Uani d . 1 . .
H H24 0.3327 0.3645 1.1224 0.061 Uiso calc R 1 . .
C C25 0.32761(19) 0.46476(10) 1.06047(12) 0.0522(4) Uani d . 1 . .
H H25 0.4021 0.4841 1.1080 0.063 Uiso calc R 1 . .
C C26 0.25989(16) 0.50798(8) 0.98237(11) 0.0415(3) Uani d . 1 . .
H H26 0.2890 0.5568 0.9767 0.050 Uiso calc R 1 . .

loop_
_atom_site_aniso_label
_atom_site_aniso_U_11
_atom_site_aniso_U_22
_atom_site_aniso_U_33
_atom_site_aniso_U_12
_atom_site_aniso_U_13
_atom_site_aniso_U_23
O1 0.0302(4) 0.0243(4) 0.0384(4) -0.0013(3) -0.0020(3) 0.0049(3)
O2 0.0226(4) 0.0483(6) 0.0516(6) 0.0013(4) 0.0039(4) -0.0121(4)
N1 0.0235(5) 0.0243(5) 0.0272(4) 0.0033(4) -0.0028(4) 0.0014(3)
N2 0.0249(5) 0.0275(5) 0.0269(5) 0.0028(4) 0.0014(4) -0.0024(4)
C1 0.0232(5) 0.0249(5) 0.0233(5) 0.0015(4) 0.0013(4) 0.0008(4)
C2 0.0236(6) 0.0262(5) 0.0306(5) 0.0040(4) -0.0011(4) 0.0010(4)
C3 0.0239(5) 0.0228(5) 0.0246(5) 0.0006(4) -0.0020(4) 0.0015(4)
C4 0.0272(6) 0.0279(6) 0.0302(5) -0.0007(4) -0.0063(4) 0.0013(4)
C5 0.0338(6) 0.0305(6) 0.0355(6) -0.0041(5) -0.0096(5) -0.0020(5)
C6 0.0457(8) 0.0493(8) 0.0430(7) -0.0003(7) -0.0068(6) -0.0156(6)
C7 0.0257(5) 0.0264(5) 0.0225(5) -0.0006(4) -0.0021(4) -0.0012(4)
C8 0.0251(6) 0.0279(5) 0.0234(5) -0.0006(4) -0.0018(4) -0.0010(4)
C9 0.0369(7) 0.0268(6) 0.0358(6) 0.0002(5) -0.0030(5) -0.0029(5)
C10 0.0424(7) 0.0309(6) 0.0417(7) -0.0111(5) -0.0010(6) -0.0012(5)
C11 0.0301(6) 0.0435(7) 0.0371(6) -0.0114(5) 0.0023(5) -0.0031(5)
C12 0.0260(6) 0.0363(6) 0.0318(6) -0.0005(5) 0.0013(4) -0.0035(5)
C13 0.0311(6) 0.0324(6) 0.0322(6) 0.0037(5) -0.0096(5) 0.0045(5)
C14' 0.0251(6) 0.0232(8) 0.0384(13) 0.0018(5) -0.0039(7) 0.0042(8)
C15' 0.0285(7) 0.0577(15) 0.0414(14) 0.0039(9) -0.0049(8) 0.0094(11)
C16' 0.0246(8) 0.0538(16) 0.066(2) 0.0098(9) 0.0024(10) 0.0223(16)
C17' 0.0350(11) 0.0326(9) 0.086(2) 0.0053(8) 0.0170(12) -0.0031(11)
C18' 0.0433(12) 0.0895(15) 0.086(2) 0.0116(11) -0.0022(13) -0.0534(17)
C19' 0.0300(8) 0.0751(12) 0.0647(18) 0.0138(8) -0.0097(9) -0.0338(14)
C14 0.0251(6) 0.0232(8) 0.0384(13) 0.0018(5) -0.0039(7) 0.0042(8)
C15 0.0285(7) 0.0577(15) 0.0414(14) 0.0039(9) -0.0049(8) 0.0094(11)
C16 0.0246(8) 0.0538(16) 0.066(2) 0.0098(9) 0.0024(10) 0.0223(16)
C17 0.0350(11) 0.0326(9) 0.086(2) 0.0053(8) 0.0170(12) -0.0031(11)
C18 0.0433(12) 0.0895(15) 0.086(2) 0.0116(11) -0.0022(13) -0.0534(17)
C19 0.0300(8) 0.0751(12) 0.0647(18) 0.0138(8) -0.0097(9) -0.0338(14)
C20 0.0313(6) 0.0314(6) 0.0313(6) 0.0061(5) 0.0046(5) -0.0057(5)
C21 0.0294(6) 0.0350(6) 0.0273(5) 0.0027(5) 0.0070(4) -0.0035(4)
C22 0.0442(8) 0.0391(7) 0.0355(6) -0.0043(6) 0.0008(5) -0.0016(5)
C23 0.0620(10) 0.0395(7) 0.0433(7) 0.0013(7) 0.0074(7) 0.0067(6)
C24 0.0524(9) 0.0622(10) 0.0369(7) 0.0101(8) 0.0009(6) 0.0118(7)
C25 0.0473(9) 0.0694(10) 0.0394(7) -0.0062(8) -0.0092(6) 0.0018(7)
C26 0.0430(8) 0.0436(7) 0.0378(7) -0.0062(6) -0.0010(6) -0.0024(6)

loop_
_atom_type_symbol
_atom_type_description
_atom_type_scat_dispersion_real
_atom_type_scat_dispersion_imag
_atom_type_scat_source
C C 0.0033 0.0016 'International Tables Vol C Tables 4.2.6.8 and 6.1.1.4'
H H 0.0000 0.0000 'International Tables Vol C Tables 4.2.6.8 and 6.1.1.4'
N N 0.0061 0.0033 'International Tables Vol C Tables 4.2.6.8 and 6.1.1.4'
O O 0.0106 0.0060 'International Tables Vol C Tables 4.2.6.8 and 6.1.1.4'

loop_
_geom_angle_atom_site_label_1
_geom_angle_atom_site_label_2
_geom_angle_atom_site_label_3
_geom_angle_site_symmetry_1
_geom_angle_site_symmetry_3
_geom_angle
_geom_angle_publ_flag
C1 N1 C7 . . 123.46(9) ?
C1 N1 C13 . . 118.49(9) ?
C7 N1 C13 . . 117.96(9) ?
C2 N2 C8 . . 123.41(9) ?
C2 N2 C20 . . 118.73(10) ?
C8 N2 C20 . . 117.23(9) ?
O1 C1 N1 . . 122.39(10) ?
O1 C1 C3 . . 121.70(10) ?
N1 C1 C3 . . 115.86(9) ?
O2 C2 N2 . . 123.38(11) ?
O2 C2 C3 . . 121.66(10) ?
N2 C2 C3 . . 114.81(10) ?
C2 C3 C4 . . 110.55(9) ?
C2 C3 C1 . . 103.86(8) ?
C4 C3 C1 . . 111.59(9) ?
C2 C3 H3 . . 110.2 ?
C4 C3 H3 . . 110.2 ?
C1 C3 H3 . . 110.2 ?
C5 C4 C3 . . 113.06(10) ?
C5 C4 H4A . . 109.0 ?
C3 C4 H4A . . 109.0 ?
C5 C4 H4B . . 109.0 ?
C3 C4 H4B . . 109.0 ?
H4A C4 H4B . . 107.8 ?
C6 C5 C4 . . 179.17(14) ?
C5 C6 H6 . . 180.0 ?
C12 C7 C8 . . 119.81(10) ?
C12 C7 N1 . . 119.19(10) ?
C8 C7 N1 . . 120.91(10) ?
C9 C8 C7 . . 119.14(11) ?
C9 C8 N2 . . 118.53(10) ?
C7 C8 N2 . . 122.29(10) ?
C10 C9 C8 . . 120.48(12) ?
C10 C9 H9 . . 119.8 ?
C8 C9 H9 . . 119.8 ?
C9 C10 C11 . . 120.21(12) ?
C9 C10 H10 . . 119.9 ?
C11 C10 H10 . . 119.9 ?
C12 C11 C10 . . 120.08(12) ?
C12 C11 H11 . . 120.0 ?
C10 C11 H11 . . 120.0 ?
C11 C12 C7 . . 120.21(12) ?
C11 C12 H12 . . 119.9 ?
C7 C12 H12 . . 119.9 ?
C14' C13 N1 . . 121.1(6) ?
N1 C13 C14 . . 113.51(14) ?
C14' C13 H13A . . 107.1 ?
N1 C13 H13A . . 107.1 ?
C14 C13 H13A . . 116.3 ?
C14' C13 H13B . . 107.1 ?
N1 C13 H13B . . 107.1 ?
C14 C13 H13B . . 105.6 ?
H13A C13 H13B . . 106.8 ?
C14' C13 H13C . . 109.6 ?
N1 C13 H13C . . 108.9 ?
C14 C13 H13C . . 108.9 ?
H13A C13 H13C . . 101.4 ?
N1 C13 H13D . . 108.9 ?
C14 C13 H13D . . 108.9 ?
H13C C13 H13D . . 107.7 ?
C13 C14' C15' . . 121.8(7) ?
C13 C14' C19' . . 118.2(7) ?
C15' C14' C19' . . 120.0 ?
C14' C15' C16' . . 120.0 ?
C14' C15' H15' . . 120.0 ?
C16' C15' H15' . . 120.0 ?
C15' C16' C17' . . 120.0 ?
C15' C16' H16' . . 120.0 ?
C17' C16' H16' . . 120.0 ?
C18' C17' C16' . . 120.0 ?
C18' C17' H17' . . 120.0 ?
C16' C17' H17' . . 120.0 ?
C19' C18' C17' . . 120.0 ?
C19' C18' H18' . . 120.0 ?
C17' C18' H18' . . 120.0 ?
C18' C19' C14' . . 120.0 ?
C18' C19' H19' . . 120.0 ?
C14' C19' H19' . . 120.0 ?
C19 C14 C15 . . 117.86(16) ?
C19 C14 C13 . . 122.45(17) ?
C15 C14 C13 . . 119.66(16) ?
C14 C15 C16 . . 120.98(18) ?
C14 C15 H15 . . 119.5 ?
C16 C15 H15 . . 119.5 ?
C17 C16 C15 . . 120.36(17) ?
C17 C16 H16 . . 119.8 ?
C15 C16 H16 . . 119.8 ?
C16 C17 C18 . . 119.18(18) ?
C16 C17 H17 . . 120.4 ?
C18 C17 H17 . . 120.4 ?
C17 C18 C19 . . 120.8(2) ?
C17 C18 H18 . . 119.6 ?
C19 C18 H18 . . 119.6 ?
C14 C19 C18 . . 120.79(18) ?
C14 C19 H19 . . 119.6 ?
C18 C19 H19 . . 119.6 ?
N2 C20 C21 . . 109.35(9) ?
N2 C20 H20A . . 109.8 ?
C21 C20 H20A . . 109.8 ?
N2 C20 H20B . . 109.8 ?
C21 C20 H20B . . 109.8 ?
H20A C20 H20B . . 108.3 ?
C26 C21 C22 . . 118.58(12) ?
C26 C21 C20 . . 121.21(12) ?
C22 C21 C20 . . 120.18(11) ?
C23 C22 C21 . . 120.70(13) ?
C23 C22 H22 . . 119.7 ?
C21 C22 H22 . . 119.7 ?
C24 C23 C22 . . 119.96(14) ?
C24 C23 H23 . . 120.0 ?
C22 C23 H23 . . 120.0 ?
C25 C24 C23 . . 120.03(14) ?
C25 C24 H24 . . 120.0 ?
C23 C24 H24 . . 120.0 ?
C24 C25 C26 . . 120.00(14) ?
C24 C25 H25 . . 120.0 ?
C26 C25 H25 . . 120.0 ?
C21 C26 C25 . . 120.73(14) ?
C21 C26 H26 . . 119.6 ?
C25 C26 H26 . . 119.6 ?

loop_
_geom_bond_atom_site_label_1
_geom_bond_atom_site_label_2
_geom_bond_site_symmetry_2
_geom_bond_distance
_geom_bond_publ_flag
O1 C1 . 1.2248(13) ?
O2 C2 . 1.2197(15) ?
N1 C1 . 1.3640(14) ?
N1 C7 . 1.4254(14) ?
N1 C13 . 1.4758(14) ?
N2 C2 . 1.3641(15) ?
N2 C8 . 1.4288(15) ?
N2 C20 . 1.4847(14) ?
C1 C3 . 1.5342(14) ?
C2 C3 . 1.5274(15) ?
C3 C4 . 1.5291(15) ?
C3 H3 . 1.0000 ?
C4 C5 . 1.4645(18) ?
C4 H4A . 0.9900 ?
C4 H4B . 0.9900 ?
C5 C6 . 1.1833(19) ?
C6 H6 . 0.9500 ?
C7 C12 . 1.3972(17) ?
C7 C8 . 1.4010(16) ?
C8 C9 . 1.4001(17) ?
C9 C10 . 1.3826(19) ?
C9 H9 . 0.9500 ?
C10 C11 . 1.387(2) ?
C10 H10 . 0.9500 ?
C11 C12 . 1.3856(18) ?
C11 H11 . 0.9500 ?
C12 H12 . 0.9500 ?
C13 C14' . 1.356(8) ?
C13 C14 . 1.550(3) ?
C13 H13A . 0.9900 ?
C13 H13B . 0.9900 ?
C13 H13C . 0.9900 ?
C13 H13D . 0.9900 ?
C14' C15' . 1.3900 ?
C14' C19' . 1.3900 ?
C15' C16' . 1.3900 ?
C15' H15' . 0.9500 ?
C16' C17' . 1.3900 ?
C16' H16' . 0.9500 ?
C17' C18' . 1.3900 ?
C17' H17' . 0.9500 ?
C18' C19' . 1.3900 ?
C18' H18' . 0.9500 ?
C19' H19' . 0.9500 ?
C14 C19 . 1.373(2) ?
C14 C15 . 1.388(2) ?
C15 C16 . 1.389(3) ?
C15 H15 . 0.9500 ?
C16 C17 . 1.359(3) ?
C16 H16 . 0.9500 ?
C17 C18 . 1.373(3) ?
C17 H17 . 0.9500 ?
C18 C19 . 1.384(3) ?
C18 H18 . 0.9500 ?
C19 H19 . 0.9500 ?
C20 C21 . 1.5122(17) ?
C20 H20A . 0.9900 ?
C20 H20B . 0.9900 ?
C21 C26 . 1.3880(18) ?
C21 C22 . 1.3918(18) ?
C22 C23 . 1.388(2) ?
C22 H22 . 0.9500 ?
C23 C24 . 1.383(2) ?
C23 H23 . 0.9500 ?
C24 C25 . 1.376(2) ?
C24 H24 . 0.9500 ?
C25 C26 . 1.392(2) ?
C25 H25 . 0.9500 ?
C26 H26 . 0.9500 ?

loop_
_geom_torsion_atom_site_label_1
_geom_torsion_atom_site_label_2
_geom_torsion_atom_site_label_3
_geom_torsion_atom_site_label_4
_geom_torsion_site_symmetry_1
_geom_torsion_site_symmetry_2
_geom_torsion_site_symmetry_3
_geom_torsion_site_symmetry_4
_geom_torsion
_geom_torsion_publ_flag
C7 N1 C1 O1 . . . . -176.41(10) ?
C13 N1 C1 O1 . . . . -0.01(16) ?
C7 N1 C1 C3 . . . . 0.87(15) ?
C13 N1 C1 C3 . . . . 177.26(9) ?
C8 N2 C2 O2 . . . . -176.15(11) ?
C20 N2 C2 O2 . . . . 13.17(17) ?
C8 N2 C2 C3 . . . . 8.29(15) ?
C20 N2 C2 C3 . . . . -162.38(9) ?
O2 C2 C3 C4 . . . . 14.32(15) ?
N2 C2 C3 C4 . . . . -170.04(9) ?
O2 C2 C3 C1 . . . . -105.49(12) ?
N2 C2 C3 C1 . . . . 70.14(11) ?
O1 C1 C3 C2 . . . . 100.64(12) ?
N1 C1 C3 C2 . . . . -76.66(11) ?
O1 C1 C3 C4 . . . . -18.46(15) ?
N1 C1 C3 C4 . . . . 164.24(9) ?
C2 C3 C4 C5 . . . . 176.83(9) ?
C1 C3 C4 C5 . . . . -68.12(12) ?
C1 N1 C7 C12 . . . . -137.80(11) ?
C13 N1 C7 C12 . . . . 45.79(14) ?
C1 N1 C7 C8 . . . . 45.72(15) ?
C13 N1 C7 C8 . . . . -130.69(11) ?
C12 C7 C8 C9 . . . . 1.77(16) ?
N1 C7 C8 C9 . . . . 178.23(10) ?
C12 C7 C8 N2 . . . . -176.05(10) ?
N1 C7 C8 N2 . . . . 0.41(15) ?
C2 N2 C8 C9 . . . . 130.25(12) ?
C20 N2 C8 C9 . . . . -58.95(14) ?
C2 N2 C8 C7 . . . . -51.91(15) ?
C20 N2 C8 C7 . . . . 118.89(11) ?
C7 C8 C9 C10 . . . . -2.35(17) ?
N2 C8 C9 C10 . . . . 175.55(11) ?
C8 C9 C10 C11 . . . . 0.75(19) ?
C9 C10 C11 C12 . . . . 1.46(19) ?
C10 C11 C12 C7 . . . . -2.03(19) ?
C8 C7 C12 C11 . . . . 0.40(17) ?
N1 C7 C12 C11 . . . . -176.12(10) ?
C1 N1 C13 C14' . . . . 93.9(7) ?
C7 N1 C13 C14' . . . . -89.5(7) ?
C1 N1 C13 C14 . . . . 87.11(17) ?
C7 N1 C13 C14 . . . . -96.30(16) ?
N1 C13 C14' C15' . . . . 128.9(7) ?
C14 C13 C14' C15' . . . . 169(5) ?
N1 C13 C14' C19' . . . . -51.8(9) ?
C14 C13 C14' C19' . . . . -11(4) ?
C13 C14' C15' C16' . . . . 179.3(12) ?
C19' C14' C15' C16' . . . . 0.0 ?
C14' C15' C16' C17' . . . . 0.0 ?
C15' C16' C17' C18' . . . . 0.0 ?
C16' C17' C18' C19' . . . . 0.0 ?
C17' C18' C19' C14' . . . . 0.0 ?
C13 C14' C19' C18' . . . . -179.3(12) ?
C15' C14' C19' C18' . . . . 0.0 ?
C14' C13 C14 C19 . . . . 175(5) ?
N1 C13 C14 C19 . . . . -41.8(3) ?
C14' C13 C14 C15 . . . . -3(4) ?
N1 C13 C14 C15 . . . . 140.1(2) ?
C19 C14 C15 C16 . . . . -0.8(3) ?
C13 C14 C15 C16 . . . . 177.4(2) ?
C14 C15 C16 C17 . . . . 0.6(3) ?
C15 C16 C17 C18 . . . . 0.2(3) ?
C16 C17 C18 C19 . . . . -0.8(4) ?
C15 C14 C19 C18 . . . . 0.2(3) ?
C13 C14 C19 C18 . . . . -177.9(3) ?
C17 C18 C19 C14 . . . . 0.6(4) ?
C2 N2 C20 C21 . . . . 99.41(12) ?
C8 N2 C20 C21 . . . . -71.84(13) ?
N2 C20 C21 C26 . . . . 110.77(13) ?
N2 C20 C21 C22 . . . . -67.23(15) ?
C26 C21 C22 C23 . . . . 0.0(2) ?
C20 C21 C22 C23 . . . . 178.08(12) ?
C21 C22 C23 C24 . . . . 0.6(2) ?
C22 C23 C24 C25 . . . . -0.7(2) ?
C23 C24 C25 C26 . . . . 0.2(2) ?
C22 C21 C26 C25 . . . . -0.5(2) ?
C20 C21 C26 C25 . . . . -178.52(13) ?
C24 C25 C26 C21 . . . . 0.4(2) ?
